data_7062865
loop_
_publ_author_name
'Masood, Sara'
'Babar, Usman Munir'
'Chaudhry, Gul-e-Saba'
'Ashfaq, Muhammad'
'Tahir, Muhammad Nawaz'
'Zafar, M. Naveed'

_publ_section_title
;
 Zn(ii) and Cd(ii) pincer complexes bearing meta alkylated pyridinium
 amidates; synthesis &amp; preliminary anticancer studies
;
_journal_issue 47
_journal_name_full 'New Journal of Chemistry'
_journal_page_first 21845
_journal_page_last 21853
_journal_paper_doi 10.1039/D3NJ04131J
_journal_volume 47
_journal_year 2023
_chemical_formula_iupac 'C62 H52 Cl4 N10 O5 Zn2'
_chemical_formula_moiety '2(C31 H25 Cl2 N5 O2 Zn), H2 O'
_chemical_formula_sum 'C62 H52 Cl4 N10 O5 Zn2'
_chemical_formula_weight 1289.67
_chemical_name_systematic
;
[3,5-bis(1-benzylpyridin-1-ium-3-yl)-2,6-dioxo-4-(\l^2^-chloranidyl)-3,5,11
\l^4^-triaza-4-zincatricyclo[5.3.1.0^4^,^11^]undeca-1(11),7,9-trien-4-yl]-
\l^2^-chloranide hydrate

or

[1-benzyl-3-{6-[(1-benzylpyridin-1-ium-3-yl)carbamoyl]pyridine-2-amido}pyridin
-1-ium]  zinc(ii) dichloride hydrate
;
_space_group_crystal_system triclinic
_space_group_IT_number 2
_space_group_name_Hall '-P 1'
_space_group_name_H-M_alt 'P -1'
_atom_sites_solution_hydrogens geom
_atom_sites_solution_primary direct
_atom_sites_solution_secondary difmap
_audit_creation_method SHELXL-2019/2
_audit_update_record
;
2023-05-28 deposited with the CCDC.	2023-11-09 downloaded from the CCDC.
;
_cell_angle_alpha 107.064(5)
_cell_angle_beta 101.287(5)
_cell_angle_gamma 99.980(6)
_cell_formula_units_Z 1
_cell_length_a 9.1405(14)
_cell_length_b 13.016(2)
_cell_length_c 13.591(3)
_cell_measurement_reflns_used 5313
_cell_measurement_temperature 296(2)
_cell_measurement_theta_max 27.611
_cell_measurement_theta_min 2.478
_cell_volume 1469.2(5)
_computing_cell_refinement 'SAINT (Bruker, 2007)'
_computing_data_collection 'APEX2 (Bruker, 2007)'
_computing_data_reduction 'SAINT (Bruker, 2007)'
_computing_molecular_graphics 'ORTEP-3 for Windows (Farrugia, 2012) and PLATON (Spek, 2009)'
_computing_publication_material
;
WinGX (Farrugia, 2012) and PLATON (Spek, 2009)
;
_computing_structure_refinement 'SHELXL-2019/2  (Sheldrick, 2019)'
_computing_structure_solution 'SHELXT-2014 (Sheldrick, 2014)'
_diffrn_ambient_temperature 296(2)
_diffrn_detector_area_resol_mean 7.67
_diffrn_measured_fraction_theta_full 0.979
_diffrn_measured_fraction_theta_max 0.962
_diffrn_measurement_device_type 'Bruker Kappa APEXII CCD'
_diffrn_measurement_method \w
_diffrn_radiation_monochromator graphite
_diffrn_radiation_source 'fine-focus sealed tube'
_diffrn_radiation_type MoK\a
_diffrn_radiation_wavelength 0.71073
_diffrn_reflns_av_R_equivalents 0.0570
_diffrn_reflns_av_unetI/netI 0.1046
_diffrn_reflns_Laue_measured_fraction_full 0.979
_diffrn_reflns_Laue_measured_fraction_max 0.962
_diffrn_reflns_limit_h_max 10
_diffrn_reflns_limit_h_min -11
_diffrn_reflns_limit_k_max 16
_diffrn_reflns_limit_k_min -15
_diffrn_reflns_limit_l_max 17
_diffrn_reflns_limit_l_min -17
_diffrn_reflns_number 15334
_diffrn_reflns_point_group_measured_fraction_full 0.979
_diffrn_reflns_point_group_measured_fraction_max 0.962
_diffrn_reflns_theta_full 25.242
_diffrn_reflns_theta_max 27.611
_diffrn_reflns_theta_min 2.478
_diffrn_standards_number 0
_exptl_absorpt_coefficient_mu 1.057
_exptl_absorpt_correction_T_max 0.7456
_exptl_absorpt_correction_T_min 0.6418
_exptl_absorpt_correction_type multi-scan
_exptl_absorpt_process_details '(SADABS; Bruker, 2005)'
_exptl_crystal_colour colorless
_exptl_crystal_density_diffrn 1.458
_exptl_crystal_density_method 'not measured'
_exptl_crystal_description needle
_exptl_crystal_F_000 662
_exptl_crystal_size_max 0.38
_exptl_crystal_size_mid 0.24
_exptl_crystal_size_min 0.20
_refine_diff_density_max 0.815
_refine_diff_density_min -0.630
_refine_diff_density_rms 0.089
_refine_ls_goodness_of_fit_ref 0.963
_refine_ls_hydrogen_treatment mixed
_refine_ls_matrix_type full
_refine_ls_number_parameters 320
_refine_ls_number_reflns 6557
_refine_ls_number_restraints 3
_refine_ls_restrained_S_all 0.963
_refine_ls_R_factor_all 0.1239
_refine_ls_R_factor_gt 0.0608
_refine_ls_shift/su_max 0.000
_refine_ls_shift/su_mean 0.000
_refine_ls_structure_factor_coef Fsqd
_refine_ls_weighting_details 'w=1/[\s^2^(Fo^2^)+(0.0812P)^2^] where P=(Fo^2^+2Fc^2^)/3'
_refine_ls_weighting_scheme calc
_refine_ls_wR_factor_gt 0.1403
_refine_ls_wR_factor_ref 0.1689
_reflns_number_gt 3603
_reflns_number_total 6557
_reflns_threshold_expression I>2\s(I)
_cod_data_source_file d3nj04131j2.cif
_cod_data_source_block SJA02qau
_cod_depositor_comments 'Adding full bibliography for 7062865--7062866.cif.'
_cod_original_cell_volume 1469.2(4)
_cod_database_code 7062865
_shelx_shelxl_version_number 2019/2
_shelx_space_group_comment
;
The symmetry employed for this shelxl refinement is uniquely defined
by the following loop, which should always be used as a source of
symmetry information in preference to the above space-group names.
They are only intended as comments.
;
_shelx_estimated_absorpt_t_min 0.738
_shelx_estimated_absorpt_t_max 0.874

loop_
_space_group_symop_operation_xyz
'x, y, z'
'-x, -y, -z'

loop_
_atom_site_label
_atom_site_type_symbol
_atom_site_fract_x
_atom_site_fract_y
_atom_site_fract_z
_atom_site_U_iso_or_equiv
_atom_site_adp_type
_atom_site_occupancy
_atom_site_site_symmetry_order
_atom_site_calc_flag
_atom_site_refinement_flags_posn
_atom_site_refinement_flags_adp
_atom_site_refinement_flags_occupancy
_atom_site_disorder_assembly
_atom_site_disorder_group
Zn1 Zn 0.21163(5) 0.18727(4) 0.29936(4) 0.03773(18) Uani 1 1 d . . . . .
Cl1 Cl 0.35119(13) 0.35501(9) 0.42240(9) 0.0489(3) Uani 1 1 d . . . . .
Cl2 Cl 0.08096(13) 0.06326(10) 0.36204(9) 0.0484(3) Uani 1 1 d . . . . .
O1 O -0.1120(4) 0.2446(3) 0.0627(3) 0.0584(9) Uani 1 1 d . . . . .
O2 O 0.4969(5) -0.0052(4) 0.1595(3) 0.0860(13) Uani 1 1 d . . . . .
N1 N 0.0133(4) 0.2419(3) 0.2283(3) 0.0386(9) Uani 1 1 d . . . . .
N2 N 0.2016(4) 0.1364(3) 0.1413(3) 0.0396(9) Uani 1 1 d . . . . .
N3 N 0.4108(4) 0.1113(3) 0.2885(3) 0.0406(9) Uani 1 1 d . . . . .
N4 N 0.5820(4) 0.1449(3) 0.5634(3) 0.0391(9) Uani 1 1 d . . . . .
N5 N -0.2763(5) 0.3920(3) 0.3074(4) 0.0560(11) Uani 1 1 d . . . . .
C1 C -0.0146(5) 0.2207(4) 0.1233(4) 0.0422(11) Uani 1 1 d . . . . .
C2 C 0.0922(5) 0.1564(4) 0.0735(3) 0.0410(11) Uani 1 1 d . . . . .
C3 C 0.0764(5) 0.1176(4) -0.0345(4) 0.0493(12) Uani 1 1 d . . . . .
H3 H 0.001468 0.133199 -0.081071 0.059 Uiso 1 1 calc R U . . .
C4 C 0.1742(6) 0.0546(4) -0.0730(4) 0.0538(13) Uani 1 1 d . . . . .
H4 H 0.165560 0.027760 -0.145854 0.065 Uiso 1 1 calc R U . . .
C5 C 0.2837(6) 0.0324(4) -0.0027(4) 0.0579(14) Uani 1 1 d . . . . .
H5 H 0.347386 -0.011942 -0.027676 0.070 Uiso 1 1 calc R U . . .
C6 C 0.2982(5) 0.0764(4) 0.1052(3) 0.0453(11) Uani 1 1 d . . . . .
C7 C 0.4144(5) 0.0575(4) 0.1884(4) 0.0491(12) Uani 1 1 d . . . . .
C8 C 0.5174(5) 0.1075(3) 0.3740(3) 0.0370(10) Uani 1 1 d . . . . .
C9 C 0.6596(5) 0.0787(4) 0.3751(4) 0.0442(11) Uani 1 1 d . . . . .
H9 H 0.690360 0.058245 0.312270 0.053 Uiso 1 1 calc R U . . .
C10 C 0.7533(5) 0.0807(4) 0.4691(4) 0.0505(12) Uani 1 1 d . . . . .
H10 H 0.845172 0.059462 0.468316 0.061 Uiso 1 1 calc R U . . .
C11 C 0.7140(5) 0.1130(4) 0.5620(4) 0.0468(11) Uani 1 1 d . . . . .
H11 H 0.777510 0.113091 0.624552 0.056 Uiso 1 1 calc R U . . .
C12 C 0.4856(5) 0.1421(3) 0.4733(3) 0.0387(10) Uani 1 1 d . . . . .
H12 H 0.394715 0.163982 0.477406 0.046 Uiso 1 1 calc R U . . .
C13 C 0.5452(5) 0.1886(4) 0.6676(3) 0.0469(12) Uani 1 1 d . . . . .
H13A H 0.439718 0.195528 0.654384 0.056 Uiso 1 1 calc R U . A 1
H13B H 0.552720 0.135718 0.704741 0.056 Uiso 1 1 calc R U . A 1
C14A C 0.6489(11) 0.2982(7) 0.7372(6) 0.0603(8) Uani 0.563(5) 1 d G . P B 1
C15A C 0.6707(13) 0.3850(9) 0.6973(5) 0.0603(8) Uani 0.563(5) 1 d G . P B 1
H15A H 0.627776 0.372720 0.625641 0.072 Uiso 0.563(5) 1 calc R U P B 1
C16A C 0.7565(10) 0.4899(7) 0.7644(6) 0.0603(8) Uani 0.563(5) 1 d G . P B 1
H16A H 0.771133 0.547954 0.737674 0.072 Uiso 0.563(5) 1 calc R U P B 1
C17A C 0.8206(8) 0.5082(5) 0.8715(6) 0.0603(8) Uani 0.563(5) 1 d G . P B 1
H17A H 0.878110 0.578467 0.916381 0.072 Uiso 0.563(5) 1 calc R U P B 1
C18A C 0.7988(9) 0.4215(5) 0.9114(5) 0.0603(8) Uani 0.563(5) 1 d G . P B 1
H18A H 0.841731 0.433747 0.983056 0.072 Uiso 0.563(5) 1 calc R U P B 1
C19A C 0.7130(9) 0.3165(5) 0.8443(6) 0.0603(8) Uani 0.563(5) 1 d G . P B 1
H19A H 0.698375 0.258512 0.871025 0.072 Uiso 0.563(5) 1 calc R U P B 1
C14B C 0.6588(13) 0.2970(9) 0.7323(8) 0.0603(8) Uani 0.437(5) 1 d G . P B 2
C15B C 0.6706(14) 0.3876(12) 0.6973(8) 0.0603(8) Uani 0.437(5) 1 d G . P B 2
H15B H 0.600811 0.384219 0.635972 0.072 Uiso 0.437(5) 1 calc R U P B 2
C16B C 0.7868(14) 0.4834(9) 0.7541(8) 0.0603(8) Uani 0.437(5) 1 d G . P B 2
H16B H 0.794750 0.543988 0.730748 0.072 Uiso 0.437(5) 1 calc R U P B 2
C17B C 0.8912(11) 0.4885(7) 0.8458(7) 0.0603(8) Uani 0.437(5) 1 d G . P B 2
H17B H 0.968969 0.552540 0.883827 0.072 Uiso 0.437(5) 1 calc R U P B 2
C18B C 0.8794(11) 0.3979(7) 0.8808(6) 0.0603(8) Uani 0.437(5) 1 d G . P B 2
H18B H 0.949249 0.401324 0.942133 0.072 Uiso 0.437(5) 1 calc R U P B 2
C19B C 0.7632(12) 0.3022(6) 0.8240(8) 0.0603(8) Uani 0.437(5) 1 d G . P B 2
H19B H 0.755312 0.241555 0.847358 0.072 Uiso 0.437(5) 1 calc R U P B 2
C20 C -0.0771(5) 0.2964(3) 0.2857(4) 0.0400(10) Uani 1 1 d . . . . .
C21 C -0.0516(5) 0.3092(4) 0.3944(4) 0.0429(11) Uani 1 1 d . . . . .
H21 H 0.025740 0.282050 0.425890 0.052 Uiso 1 1 calc R U . . .
C22 C -0.1389(5) 0.3614(4) 0.4552(4) 0.0499(12) Uani 1 1 d . . . . .
H22 H -0.121317 0.368461 0.526945 0.060 Uiso 1 1 calc R U . . .
C23 C -0.2521(6) 0.4030(4) 0.4096(4) 0.0552(13) Uani 1 1 d . . . . .
H23 H -0.311322 0.438508 0.450164 0.066 Uiso 1 1 calc R U . . .
C24 C -0.1924(6) 0.3416(4) 0.2451(4) 0.0544(13) Uani 1 1 d . . . . .
H24 H -0.212215 0.337220 0.174038 0.065 Uiso 1 1 calc R U . . .
C25 C -0.3931(6) 0.4426(5) 0.2585(5) 0.0720(17) Uani 1 1 d . . . . .
H25A H -0.452421 0.390576 0.189067 0.086 Uiso 1 1 calc R U . B 1
H25B H -0.463443 0.457037 0.303001 0.086 Uiso 1 1 calc R U . B 1
C26A C -0.3208(12) 0.5464(8) 0.2466(9) 0.0777(10) Uani 0.563(5) 1 d G . P B 1
C27A C -0.2227(14) 0.6327(11) 0.3343(7) 0.0777(10) Uani 0.563(5) 1 d G . P B 1
H27A H -0.197513 0.623163 0.400192 0.093 Uiso 0.563(5) 1 calc R U P B 1
C28A C -0.1624(12) 0.7332(9) 0.3235(6) 0.0777(10) Uani 0.563(5) 1 d G . P B 1
H28A H -0.096746 0.790942 0.382166 0.093 Uiso 0.563(5) 1 calc R U P B 1
C29A C -0.2001(9) 0.7475(6) 0.2250(8) 0.0777(10) Uani 0.563(5) 1 d G . P B 1
H29A H -0.159696 0.814749 0.217795 0.093 Uiso 0.563(5) 1 calc R U P B 1
C30A C -0.2982(10) 0.6612(7) 0.1373(6) 0.0777(10) Uani 0.563(5) 1 d G . P B 1
H30A H -0.323414 0.670777 0.071449 0.093 Uiso 0.563(5) 1 calc R U P B 1
C31A C -0.3586(9) 0.5607(7) 0.1481(7) 0.0777(10) Uani 0.563(5) 1 d G . P B 1
H31A H -0.424184 0.502997 0.089474 0.093 Uiso 0.563(5) 1 calc R U P B 1
C26B C -0.3085(13) 0.5538(10) 0.2457(10) 0.0777(10) Uani 0.437(5) 1 d G . P B 2
C27B C -0.2452(15) 0.6473(13) 0.3365(8) 0.057(4) Uani 0.437(5) 1 d G . P B 2
H27B H -0.258660 0.645383 0.402104 0.068 Uiso 0.437(5) 1 calc R U P B 2
C28B C -0.1617(13) 0.7435(11) 0.3293(7) 0.0777(10) Uani 0.437(5) 1 d G . P B 2
H28B H -0.119345 0.806054 0.390017 0.093 Uiso 0.437(5) 1 calc R U P B 2
C29B C -0.1416(12) 0.7464(8) 0.2313(9) 0.0777(10) Uani 0.437(5) 1 d G . P B 2
H29B H -0.085746 0.810770 0.226421 0.093 Uiso 0.437(5) 1 calc R U P B 2
C30B C -0.2049(13) 0.6529(9) 0.1405(7) 0.0777(10) Uani 0.437(5) 1 d G . P B 2
H30B H -0.191461 0.654814 0.074911 0.093 Uiso 0.437(5) 1 calc R U P B 2
C31B C -0.2884(12) 0.5567(8) 0.1477(8) 0.0777(10) Uani 0.437(5) 1 d G . P B 2
H31B H -0.330776 0.494141 0.086996 0.093 Uiso 0.437(5) 1 calc R U P B 2
O3 O 0.5609(9) 0.2288(7) 0.0157(8) 0.086(3) Uani 0.5 1 d D . P . .
H3A H 0.652(4) 0.246(10) 0.019(11) 0.130 Uiso 0.5 1 d D U P . .
H3B H 0.531(13) 0.166(5) -0.027(9) 0.130 Uiso 0.5 1 d D U P . .

loop_
_atom_site_aniso_label
_atom_site_aniso_U_11
_atom_site_aniso_U_22
_atom_site_aniso_U_33
_atom_site_aniso_U_23
_atom_site_aniso_U_13
_atom_site_aniso_U_12
Zn1 0.0382(3) 0.0459(3) 0.0322(3) 0.0136(2) 0.0108(2) 0.0159(2)
Cl1 0.0477(7) 0.0482(7) 0.0447(7) 0.0106(5) 0.0091(5) 0.0090(5)
Cl2 0.0460(7) 0.0563(7) 0.0565(7) 0.0308(6) 0.0195(6) 0.0203(5)
O1 0.062(2) 0.078(2) 0.044(2) 0.0282(18) 0.0059(16) 0.0365(19)
O2 0.078(3) 0.142(4) 0.046(2) 0.014(2) 0.0207(19) 0.076(3)
N1 0.042(2) 0.045(2) 0.032(2) 0.0136(17) 0.0096(16) 0.0185(17)
N2 0.038(2) 0.050(2) 0.036(2) 0.0170(18) 0.0119(16) 0.0168(17)
N3 0.037(2) 0.054(2) 0.033(2) 0.0109(18) 0.0112(16) 0.0218(17)
N4 0.038(2) 0.040(2) 0.041(2) 0.0168(17) 0.0077(17) 0.0114(16)
N5 0.049(3) 0.068(3) 0.072(3) 0.039(2) 0.024(2) 0.031(2)
C1 0.043(3) 0.042(3) 0.044(3) 0.018(2) 0.011(2) 0.010(2)
C2 0.040(3) 0.047(3) 0.035(2) 0.015(2) 0.007(2) 0.010(2)
C3 0.048(3) 0.065(3) 0.039(3) 0.026(2) 0.010(2) 0.014(2)
C4 0.061(3) 0.071(3) 0.030(3) 0.013(2) 0.018(2) 0.017(3)
C5 0.059(3) 0.083(4) 0.037(3) 0.019(3) 0.021(2) 0.025(3)
C6 0.042(3) 0.065(3) 0.033(2) 0.017(2) 0.014(2) 0.018(2)
C7 0.044(3) 0.068(3) 0.042(3) 0.018(2) 0.016(2) 0.027(2)
C8 0.032(2) 0.037(2) 0.041(3) 0.010(2) 0.0090(19) 0.0108(18)
C9 0.041(3) 0.046(3) 0.050(3) 0.015(2) 0.019(2) 0.017(2)
C10 0.032(3) 0.064(3) 0.059(3) 0.023(3) 0.010(2) 0.019(2)
C11 0.040(3) 0.054(3) 0.049(3) 0.021(2) 0.005(2) 0.019(2)
C12 0.040(3) 0.040(3) 0.041(3) 0.017(2) 0.012(2) 0.016(2)
C13 0.049(3) 0.054(3) 0.037(3) 0.017(2) 0.008(2) 0.012(2)
C14A 0.070(2) 0.0538(15) 0.0530(17) 0.0177(13) 0.0078(13) 0.0147(14)
C15A 0.070(2) 0.0538(15) 0.0530(17) 0.0177(13) 0.0078(13) 0.0147(14)
C16A 0.070(2) 0.0538(15) 0.0530(17) 0.0177(13) 0.0078(13) 0.0147(14)
C17A 0.070(2) 0.0538(15) 0.0530(17) 0.0177(13) 0.0078(13) 0.0147(14)
C18A 0.070(2) 0.0538(15) 0.0530(17) 0.0177(13) 0.0078(13) 0.0147(14)
C19A 0.070(2) 0.0538(15) 0.0530(17) 0.0177(13) 0.0078(13) 0.0147(14)
C14B 0.070(2) 0.0538(15) 0.0530(17) 0.0177(13) 0.0078(13) 0.0147(14)
C15B 0.070(2) 0.0538(15) 0.0530(17) 0.0177(13) 0.0078(13) 0.0147(14)
C16B 0.070(2) 0.0538(15) 0.0530(17) 0.0177(13) 0.0078(13) 0.0147(14)
C17B 0.070(2) 0.0538(15) 0.0530(17) 0.0177(13) 0.0078(13) 0.0147(14)
C18B 0.070(2) 0.0538(15) 0.0530(17) 0.0177(13) 0.0078(13) 0.0147(14)
C19B 0.070(2) 0.0538(15) 0.0530(17) 0.0177(13) 0.0078(13) 0.0147(14)
C20 0.039(3) 0.040(3) 0.048(3) 0.021(2) 0.013(2) 0.018(2)
C21 0.047(3) 0.042(3) 0.047(3) 0.016(2) 0.018(2) 0.020(2)
C22 0.056(3) 0.051(3) 0.054(3) 0.022(2) 0.022(2) 0.026(2)
C23 0.057(3) 0.053(3) 0.072(4) 0.027(3) 0.034(3) 0.025(2)
C24 0.053(3) 0.072(4) 0.056(3) 0.031(3) 0.023(2) 0.034(3)
C25 0.057(4) 0.094(4) 0.092(4) 0.047(4) 0.027(3) 0.052(3)
C26A 0.091(3) 0.094(2) 0.076(2) 0.0464(19) 0.034(2) 0.049(2)
C27A 0.091(3) 0.094(2) 0.076(2) 0.0464(19) 0.034(2) 0.049(2)
C28A 0.091(3) 0.094(2) 0.076(2) 0.0464(19) 0.034(2) 0.049(2)
C29A 0.091(3) 0.094(2) 0.076(2) 0.0464(19) 0.034(2) 0.049(2)
C30A 0.091(3) 0.094(2) 0.076(2) 0.0464(19) 0.034(2) 0.049(2)
C31A 0.091(3) 0.094(2) 0.076(2) 0.0464(19) 0.034(2) 0.049(2)
C26B 0.091(3) 0.094(2) 0.076(2) 0.0464(19) 0.034(2) 0.049(2)
C27B 0.048(8) 0.095(10) 0.052(7) 0.045(7) 0.018(6) 0.042(7)
C28B 0.091(3) 0.094(2) 0.076(2) 0.0464(19) 0.034(2) 0.049(2)
C29B 0.091(3) 0.094(2) 0.076(2) 0.0464(19) 0.034(2) 0.049(2)
C30B 0.091(3) 0.094(2) 0.076(2) 0.0464(19) 0.034(2) 0.049(2)
C31B 0.091(3) 0.094(2) 0.076(2) 0.0464(19) 0.034(2) 0.049(2)
O3 0.053(5) 0.077(6) 0.109(7) 0.011(5) 0.014(5) 0.007(4)

loop_
_atom_type_symbol
_atom_type_description
_atom_type_scat_dispersion_real
_atom_type_scat_dispersion_imag
_atom_type_scat_source
C C 0.0033 0.0016 'International Tables Vol C Tables 4.2.6.8 and 6.1.1.4'
H H 0.0000 0.0000 'International Tables Vol C Tables 4.2.6.8 and 6.1.1.4'
N N 0.0061 0.0033 'International Tables Vol C Tables 4.2.6.8 and 6.1.1.4'
O O 0.0106 0.0060 'International Tables Vol C Tables 4.2.6.8 and 6.1.1.4'
Cl Cl 0.1484 0.1585 'International Tables Vol C Tables 4.2.6.8 and 6.1.1.4'
Zn Zn 0.2839 1.4301 'International Tables Vol C Tables 4.2.6.8 and 6.1.1.4'

loop_
_geom_angle_atom_site_label_1
_geom_angle_atom_site_label_2
_geom_angle_atom_site_label_3
_geom_angle
_geom_angle_site_symmetry_1
_geom_angle_site_symmetry_3
_geom_angle_publ_flag
N2 Zn1 N1 76.43(13) . . ?
N2 Zn1 N3 75.80(13) . . ?
N1 Zn1 N3 152.16(13) . . ?
N2 Zn1 Cl1 125.54(10) . . ?
N1 Zn1 Cl1 98.42(10) . . ?
N3 Zn1 Cl1 96.01(10) . . ?
N2 Zn1 Cl2 117.44(11) . . ?
N1 Zn1 Cl2 98.17(10) . . ?
N3 Zn1 Cl2 96.28(10) . . ?
Cl1 Zn1 Cl2 116.96(5) . . ?
C1 N1 C20 120.4(4) . . ?
C1 N1 Zn1 115.2(3) . . ?
C20 N1 Zn1 124.4(3) . . ?
C2 N2 C6 120.8(4) . . ?
C2 N2 Zn1 119.4(3) . . ?
C6 N2 Zn1 119.6(3) . . ?
C7 N3 C8 119.8(3) . . ?
C7 N3 Zn1 114.5(3) . . ?
C8 N3 Zn1 125.4(3) . . ?
C11 N4 C12 121.4(4) . . ?
C11 N4 C13 119.0(4) . . ?
C12 N4 C13 119.5(4) . . ?
C23 N5 C24 122.5(4) . . ?
C23 N5 C25 119.8(4) . . ?
C24 N5 C25 117.6(4) . . ?
O1 C1 N1 130.1(4) . . ?
O1 C1 C2 117.0(4) . . ?
N1 C1 C2 112.9(4) . . ?
N2 C2 C3 121.0(4) . . ?
N2 C2 C1 116.0(4) . . ?
C3 C2 C1 123.0(4) . . ?
C2 C3 C4 118.9(4) . . ?
C2 C3 H3 120.5 . . ?
C4 C3 H3 120.5 . . ?
C5 C4 C3 119.5(4) . . ?
C5 C4 H4 120.2 . . ?
C3 C4 H4 120.2 . . ?
C4 C5 C6 119.3(5) . . ?
C4 C5 H5 120.4 . . ?
C6 C5 H5 120.4 . . ?
N2 C6 C5 120.5(4) . . ?
N2 C6 C7 116.0(4) . . ?
C5 C6 C7 123.4(4) . . ?
O2 C7 N3 128.0(4) . . ?
O2 C7 C6 118.9(4) . . ?
N3 C7 C6 113.1(4) . . ?
N3 C8 C12 116.4(4) . . ?
N3 C8 C9 128.2(4) . . ?
C12 C8 C9 115.3(4) . . ?
C10 C9 C8 120.3(4) . . ?
C10 C9 H9 119.9 . . ?
C8 C9 H9 119.9 . . ?
C11 C10 C9 121.3(4) . . ?
C11 C10 H10 119.4 . . ?
C9 C10 H10 119.4 . . ?
N4 C11 C10 119.3(4) . . ?
N4 C11 H11 120.3 . . ?
C10 C11 H11 120.3 . . ?
N4 C12 C8 122.3(4) . . ?
N4 C12 H12 118.8 . . ?
C8 C12 H12 118.8 . . ?
C14A C13 N4 113.1(5) . . ?
N4 C13 C14B 108.6(6) . . ?
C14A C13 H13A 109.0 . . ?
N4 C13 H13A 109.0 . . ?
C14A C13 H13B 109.0 . . ?
N4 C13 H13B 109.0 . . ?
H13A C13 H13B 107.8 . . ?
C15A C14A C19A 120.0 . . ?
C15A C14A C13 119.8(6) . . ?
C19A C14A C13 120.0(6) . . ?
C16A C15A C14A 120.0 . . ?
C16A C15A H15A 120.0 . . ?
C14A C15A H15A 120.0 . . ?
C17A C16A C15A 120.0 . . ?
C17A C16A H16A 120.0 . . ?
C15A C16A H16A 120.0 . . ?
C16A C17A C18A 120.0 . . ?
C16A C17A H17A 120.0 . . ?
C18A C17A H17A 120.0 . . ?
C19A C18A C17A 120.0 . . ?
C19A C18A H18A 120.0 . . ?
C17A C18A H18A 120.0 . . ?
C18A C19A C14A 120.0 . . ?
C18A C19A H19A 120.0 . . ?
C14A C19A H19A 120.0 . . ?
C15B C14B C19B 120.0 . . ?
C15B C14B C13 121.5(8) . . ?
C19B C14B C13 118.2(8) . . ?
C16B C15B C14B 120.0 . . ?
C16B C15B H15B 120.0 . . ?
C14B C15B H15B 120.0 . . ?
C15B C16B C17B 120.0 . . ?
C15B C16B H16B 120.0 . . ?
C17B C16B H16B 120.0 . . ?
C16B C17B C18B 120.0 . . ?
C16B C17B H17B 120.0 . . ?
C18B C17B H17B 120.0 . . ?
C19B C18B C17B 120.0 . . ?
C19B C18B H18B 120.0 . . ?
C17B C18B H18B 120.0 . . ?
C18B C19B C14B 120.0 . . ?
C18B C19B H19B 120.0 . . ?
C14B C19B H19B 120.0 . . ?
N1 C20 C24 125.6(4) . . ?
N1 C20 C21 118.5(4) . . ?
C24 C20 C21 115.9(4) . . ?
C22 C21 C20 121.2(4) . . ?
C22 C21 H21 119.4 . . ?
C20 C21 H21 119.4 . . ?
C23 C22 C21 119.7(5) . . ?
C23 C22 H22 120.1 . . ?
C21 C22 H22 120.1 . . ?
N5 C23 C22 119.5(4) . . ?
N5 C23 H23 120.3 . . ?
C22 C23 H23 120.3 . . ?
N5 C24 C20 121.2(5) . . ?
N5 C24 H24 119.4 . . ?
C20 C24 H24 119.4 . . ?
C26A C25 N5 111.8(6) . . ?
N5 C25 C26B 109.7(6) . . ?
C26A C25 H25A 109.3 . . ?
N5 C25 H25A 109.3 . . ?
C26A C25 H25B 109.3 . . ?
N5 C25 H25B 109.3 . . ?
H25A C25 H25B 107.9 . . ?
C27A C26A C31A 120.0 . . ?
C27A C26A C25 120.5(8) . . ?
C31A C26A C25 119.4(8) . . ?
C28A C27A C26A 120.0 . . ?
C28A C27A H27A 120.0 . . ?
C26A C27A H27A 120.0 . . ?
C27A C28A C29A 120.0 . . ?
C27A C28A H28A 120.0 . . ?
C29A C28A H28A 120.0 . . ?
C30A C29A C28A 120.0 . . ?
C30A C29A H29A 120.0 . . ?
C28A C29A H29A 120.0 . . ?
C31A C30A C29A 120.0 . . ?
C31A C30A H30A 120.0 . . ?
C29A C30A H30A 120.0 . . ?
C30A C31A C26A 120.0 . . ?
C30A C31A H31A 120.0 . . ?
C26A C31A H31A 120.0 . . ?
C27B C26B C31B 120.0 . . ?
C27B C26B C25 118.5(8) . . ?
C31B C26B C25 121.3(8) . . ?
C26B C27B C28B 120.0 . . ?
C26B C27B H27B 120.0 . . ?
C28B C27B H27B 120.0 . . ?
C29B C28B C27B 120.0 . . ?
C29B C28B H28B 120.0 . . ?
C27B C28B H28B 120.0 . . ?
C30B C29B C28B 120.0 . . ?
C30B C29B H29B 120.0 . . ?
C28B C29B H29B 120.0 . . ?
C31B C30B C29B 120.0 . . ?
C31B C30B H30B 120.0 . . ?
C29B C30B H30B 120.0 . . ?
C30B C31B C26B 120.0 . . ?
C30B C31B H31B 120.0 . . ?
C26B C31B H31B 120.0 . . ?
H3A O3 H3B 104(5) . . ?

loop_
_geom_bond_atom_site_label_1
_geom_bond_atom_site_label_2
_geom_bond_distance
_geom_bond_site_symmetry_2
_geom_bond_publ_flag
Zn1 N2 2.033(3) . ?
Zn1 N1 2.211(3) . ?
Zn1 N3 2.226(3) . ?
Zn1 Cl1 2.2907(12) . ?
Zn1 Cl2 2.3009(12) . ?
O1 C1 1.236(5) . ?
O2 C7 1.237(5) . ?
N1 C1 1.335(5) . ?
N1 C20 1.388(5) . ?
N2 C2 1.336(5) . ?
N2 C6 1.347(5) . ?
N3 C7 1.344(5) . ?
N3 C8 1.382(5) . ?
N4 C11 1.344(5) . ?
N4 C12 1.348(5) . ?
N4 C13 1.490(5) . ?
N5 C23 1.322(6) . ?
N5 C24 1.355(6) . ?
N5 C25 1.497(6) . ?
C1 C2 1.523(6) . ?
C2 C3 1.374(6) . ?
C3 C4 1.389(6) . ?
C3 H3 0.9300 . ?
C4 C5 1.374(7) . ?
C4 H4 0.9300 . ?
C5 C6 1.379(6) . ?
C5 H5 0.9300 . ?
C6 C7 1.500(6) . ?
C8 C12 1.397(6) . ?
C8 C9 1.412(6) . ?
C9 C10 1.383(6) . ?
C9 H9 0.9300 . ?
C10 C11 1.349(6) . ?
C10 H10 0.9300 . ?
C11 H11 0.9300 . ?
C12 H12 0.9300 . ?
C13 C14A 1.489(8) . ?
C13 C14B 1.500(10) . ?
C13 H13A 0.9700 . ?
C13 H13B 0.9700 . ?
C14A C15A 1.3900 . ?
C14A C19A 1.3900 . ?
C15A C16A 1.3900 . ?
C15A H15A 0.9300 . ?
C16A C17A 1.3900 . ?
C16A H16A 0.9300 . ?
C17A C18A 1.3900 . ?
C17A H17A 0.9300 . ?
C18A C19A 1.3900 . ?
C18A H18A 0.9300 . ?
C19A H19A 0.9300 . ?
C14B C15B 1.3900 . ?
C14B C19B 1.3900 . ?
C15B C16B 1.3900 . ?
C15B H15B 0.9300 . ?
C16B C17B 1.3900 . ?
C16B H16B 0.9300 . ?
C17B C18B 1.3900 . ?
C17B H17B 0.9300 . ?
C18B C19B 1.3900 . ?
C18B H18B 0.9300 . ?
C19B H19B 0.9300 . ?
C20 C24 1.393(6) . ?
C20 C21 1.403(6) . ?
C21 C22 1.379(6) . ?
C21 H21 0.9300 . ?
C22 C23 1.374(6) . ?
C22 H22 0.9300 . ?
C23 H23 0.9300 . ?
C24 H24 0.9300 . ?
C25 C26A 1.466(10) . ?
C25 C26B 1.592(11) . ?
C25 H25A 0.9700 . ?
C25 H25B 0.9700 . ?
C26A C27A 1.3900 . ?
C26A C31A 1.3900 . ?
C27A C28A 1.3900 . ?
C27A H27A 0.9300 . ?
C28A C29A 1.3900 . ?
C28A H28A 0.9300 . ?
C29A C30A 1.3900 . ?
C29A H29A 0.9300 . ?
C30A C31A 1.3900 . ?
C30A H30A 0.9300 . ?
C31A H31A 0.9300 . ?
C26B C27B 1.3900 . ?
C26B C31B 1.3900 . ?
C27B C28B 1.3900 . ?
C27B H27B 0.9300 . ?
C28B C29B 1.3900 . ?
C28B H28B 0.9300 . ?
C29B C30B 1.3900 . ?
C29B H29B 0.9300 . ?
C30B C31B 1.3900 . ?
C30B H30B 0.9300 . ?
C31B H31B 0.9300 . ?
O3 H3A 0.817(10) . ?
O3 H3B 0.818(10) . ?

loop_
_geom_hbond_atom_site_label_D
_geom_hbond_atom_site_label_H
_geom_hbond_atom_site_label_A
_geom_hbond_distance_DH
_geom_hbond_distance_HA
_geom_hbond_distance_DA
_geom_hbond_angle_DHA
_geom_hbond_site_symmetry_A
_geom_hbond_publ_flag
C5 H5 O2 0.93 2.53 3.188(6) 127.8 2_655 yes
C9 H9 O2 0.93 2.27 2.800(6) 115.3 . yes
C10 H10 Cl2 0.93 2.82 3.590(5) 140.8 1_655 yes
C11 H11 Cl2 0.93 2.86 3.459(5) 123.6 2_656 yes
C12 H12 Cl1 0.93 2.87 3.411(4) 118.7 . yes
C12 H12 Cl2 0.93 2.85 3.550(5) 132.8 . yes
C21 H21 Cl1 0.93 2.98 3.551(5) 121.5 . yes
C21 H21 Cl2 0.93 2.89 3.555(4) 129.8 . yes
C23 H23 Cl1 0.93 2.87 3.679(5) 146.8 2_566 yes
C24 H24 O1 0.93 2.11 2.735(6) 123.8 . yes
C24 H24 O3 0.93 2.53 3.221(11) 131.8 1_455 yes
C25 H25B^a Cl1 0.97 2.97 3.785(6) 142.2 1_455 yes
O3 H3A O1 0.817(10) 2.12(6) 2.890(9) 156(15) 1_655 yes
O3 H3B O2 0.818(10) 2.26(4) 3.054(9) 166(12) 2_655 yes

loop_
_geom_torsion_atom_site_label_1
_geom_torsion_atom_site_label_2
_geom_torsion_atom_site_label_3
_geom_torsion_atom_site_label_4
_geom_torsion
_geom_torsion_site_symmetry_1
_geom_torsion_site_symmetry_2
_geom_torsion_site_symmetry_3
_geom_torsion_site_symmetry_4
_geom_torsion_publ_flag
C20 N1 C1 O1 2.0(7) . . . . ?
Zn1 N1 C1 O1 -176.9(4) . . . . ?
C20 N1 C1 C2 -177.7(4) . . . . ?
Zn1 N1 C1 C2 3.5(5) . . . . ?
C6 N2 C2 C3 -0.9(7) . . . . ?
Zn1 N2 C2 C3 -176.2(3) . . . . ?
C6 N2 C2 C1 177.3(4) . . . . ?
Zn1 N2 C2 C1 2.0(5) . . . . ?
O1 C1 C2 N2 176.7(4) . . . . ?
N1 C1 C2 N2 -3.6(6) . . . . ?
O1 C1 C2 C3 -5.2(7) . . . . ?
N1 C1 C2 C3 174.5(4) . . . . ?
N2 C2 C3 C4 1.5(7) . . . . ?
C1 C2 C3 C4 -176.6(4) . . . . ?
C2 C3 C4 C5 0.2(7) . . . . ?
C3 C4 C5 C6 -2.4(8) . . . . ?
C2 N2 C6 C5 -1.4(7) . . . . ?
Zn1 N2 C6 C5 173.9(4) . . . . ?
C2 N2 C6 C7 -178.8(4) . . . . ?
Zn1 N2 C6 C7 -3.6(6) . . . . ?
C4 C5 C6 N2 3.0(8) . . . . ?
C4 C5 C6 C7 -179.7(5) . . . . ?
C8 N3 C7 O2 6.0(8) . . . . ?
Zn1 N3 C7 O2 -168.3(5) . . . . ?
C8 N3 C7 C6 -176.0(4) . . . . ?
Zn1 N3 C7 C6 9.7(5) . . . . ?
N2 C6 C7 O2 173.6(5) . . . . ?
C5 C6 C7 O2 -3.8(8) . . . . ?
N2 C6 C7 N3 -4.6(6) . . . . ?
C5 C6 C7 N3 178.0(5) . . . . ?
C7 N3 C8 C12 -165.4(4) . . . . ?
Zn1 N3 C8 C12 8.3(5) . . . . ?
C7 N3 C8 C9 18.4(7) . . . . ?
Zn1 N3 C8 C9 -167.9(3) . . . . ?
N3 C8 C9 C10 179.2(4) . . . . ?
C12 C8 C9 C10 3.0(6) . . . . ?
C8 C9 C10 C11 -1.9(7) . . . . ?
C12 N4 C11 C10 2.2(7) . . . . ?
C13 N4 C11 C10 -175.4(4) . . . . ?
C9 C10 C11 N4 -0.8(7) . . . . ?
C11 N4 C12 C8 -0.9(6) . . . . ?
C13 N4 C12 C8 176.7(4) . . . . ?
N3 C8 C12 N4 -178.4(4) . . . . ?
C9 C8 C12 N4 -1.7(6) . . . . ?
C11 N4 C13 C14A 68.6(7) . . . . ?
C12 N4 C13 C14A -108.9(6) . . . . ?
C11 N4 C13 C14B 67.0(7) . . . . ?
C12 N4 C13 C14B -110.6(7) . . . . ?
N4 C13 C14A C15A 51.9(6) . . . . ?
N4 C13 C14A C19A -133.7(6) . . . . ?
C19A C14A C15A C16A 0.0 . . . . ?
C13 C14A C15A C16A 174.4(8) . . . . ?
C14A C15A C16A C17A 0.0 . . . . ?
C15A C16A C17A C18A 0.0 . . . . ?
C16A C17A C18A C19A 0.0 . . . . ?
C17A C18A C19A C14A 0.0 . . . . ?
C15A C14A C19A C18A 0.0 . . . . ?
C13 C14A C19A C18A -174.4(8) . . . . ?
N4 C13 C14B C15B 61.5(7) . . . . ?
N4 C13 C14B C19B -112.5(7) . . . . ?
C19B C14B C15B C16B 0.0 . . . . ?
C13 C14B C15B C16B -173.9(10) . . . . ?
C14B C15B C16B C17B 0.0 . . . . ?
C15B C16B C17B C18B 0.0 . . . . ?
C16B C17B C18B C19B 0.0 . . . . ?
C17B C18B C19B C14B 0.0 . . . . ?
C15B C14B C19B C18B 0.0 . . . . ?
C13 C14B C19B C18B 174.1(10) . . . . ?
C1 N1 C20 C24 -5.7(7) . . . . ?
Zn1 N1 C20 C24 173.1(4) . . . . ?
C1 N1 C20 C21 175.0(4) . . . . ?
Zn1 N1 C20 C21 -6.2(6) . . . . ?
N1 C20 C21 C22 -179.2(4) . . . . ?
C24 C20 C21 C22 1.5(7) . . . . ?
C20 C21 C22 C23 -0.8(7) . . . . ?
C24 N5 C23 C22 -0.5(8) . . . . ?
C25 N5 C23 C22 -176.5(5) . . . . ?
C21 C22 C23 N5 0.2(7) . . . . ?
C23 N5 C24 C20 1.3(8) . . . . ?
C25 N5 C24 C20 177.4(5) . . . . ?
N1 C20 C24 N5 179.0(4) . . . . ?
C21 C20 C24 N5 -1.7(7) . . . . ?
C23 N5 C25 C26A 101.5(7) . . . . ?
C24 N5 C25 C26A -74.7(8) . . . . ?
C23 N5 C25 C26B 102.4(7) . . . . ?
C24 N5 C25 C26B -73.8(8) . . . . ?
N5 C25 C26A C27A -55.6(7) . . . . ?
N5 C25 C26A C31A 128.4(6) . . . . ?
C31A C26A C27A C28A 0.0 . . . . ?
C25 C26A C27A C28A -176.0(7) . . . . ?
C26A C27A C28A C29A 0.0 . . . . ?
C27A C28A C29A C30A 0.0 . . . . ?
C28A C29A C30A C31A 0.0 . . . . ?
C29A C30A C31A C26A 0.0 . . . . ?
C27A C26A C31A C30A 0.0 . . . . ?
C25 C26A C31A C30A 176.0(7) . . . . ?
N5 C25 C26B C27B -73.8(6) . . . . ?
N5 C25 C26B C31B 101.9(7) . . . . ?
C31B C26B C27B C28B 0.0 . . . . ?
C25 C26B C27B C28B 175.7(8) . . . . ?
C26B C27B C28B C29B 0.0 . . . . ?
C27B C28B C29B C30B 0.0 . . . . ?
C28B C29B C30B C31B 0.0 . . . . ?
C29B C30B C31B C26B 0.0 . . . . ?
C27B C26B C31B C30B 0.0 . . . . ?
C25 C26B C31B C30B -175.6(8) . . . . ?
